data_2310706
loop_
_publ_author_name
'Hepworth, M.A.'
'Jack, K.H.'

_publ_section_title
;
 The crystal structure of manganese trifluoride, Mn F3
;
_journal_name_full 'Acta Crystallographica (1,1948-23,1967)'
_journal_page_first 345
_journal_page_last 351
_journal_volume 10
_journal_year 1957
_chemical_formula_sum 'F3 Mn'
_chemical_name_systematic 'Mn F3'
_space_group_IT_number 15
_symmetry_space_group_name_Hall '-C 2yc'
_symmetry_space_group_name_H-M 'C 1 2/c 1'
_cell_angle_alpha 90
_cell_angle_beta 92.74
_cell_angle_gamma 90
_cell_formula_units_Z 12
_cell_length_a 8.904
_cell_length_b 5.037
_cell_length_c 13.448
_cell_volume 602.446
_citation_journal_id_ASTM ACCRA9
_cod_data_source_file Hepworth_ACCRA9_1957_33.cif
_cod_data_source_block F3Mn1
_cod_original_cell_volume 602.4459
_cod_original_formula_sum 'F3 Mn1'
_cod_database_code 2310706

loop_
_symmetry_equiv_pos_as_xyz
x,y,z
-x,y,-z+1/2
-x,-y,-z
x,-y,z-1/2
x+1/2,y+1/2,z
-x+1/2,y+1/2,-z+1/2
-x+1/2,-y+1/2,-z
x+1/2,-y+1/2,z-1/2

loop_
_atom_site_label
_atom_site_type_symbol
_atom_site_fract_x
_atom_site_fract_y
_atom_site_fract_z
_atom_site_occupancy
_atom_site_U_iso_or_equiv
F5 F-1 0.143 0.214 0.911 1 0.0
Mn1 Mn+3 0 0 0 1 0.0
Mn2 Mn+3 0.167 0.5 0.333 1 0.0
F4 F-1 0.477 0.214 0.577 1 0.0
F3 F-1 0.167 0.117 0.583 1 0.0
F2 F-1 0.31 0.714 0.244 1 0.0
F1 F-1 0 0.617 0.25 1 0.0
